data_4327724
loop_
_publ_author_name
'Hiroyuki Nitadori'
'Takeshi Takahashi'
'Akiko Inagaki'
'Munetaka Akita'

_publ_section_title
;
 Enhanced Photocatalytic Activity of \a-Methylstyrene Oligomerization
 through Effective Metal-to-Ligand Charge-Transfer Localization on the
 Bridging Ligand
;
_journal_name_full 'Inorganic Chemistry'
_journal_page_first 51
_journal_page_last 62
_journal_paper_doi 10.1021/ic200291t
_journal_volume 51
_journal_year 2012
_chemical_formula_sum 'C38 H43 B2 F8 N9 O Ru'
_chemical_formula_weight 916.50
_chemical_name_systematic
; 
 ? 
;
_space_group_IT_number 2
_symmetry_cell_setting triclinic
_symmetry_space_group_name_Hall '-P 1'
_symmetry_space_group_name_H-M 'P -1'
_atom_sites_solution_hydrogens geom
_atom_sites_solution_primary direct
_atom_sites_solution_secondary difmap
_audit_creation_method SHELXL-97
_cell_angle_alpha 113.349(4)
_cell_angle_beta 92.674(11)
_cell_angle_gamma 96.639(10)
_cell_formula_units_Z 2
_cell_length_a 10.7067(11)
_cell_length_b 14.162(3)
_cell_length_c 14.449(3)
_cell_measurement_temperature 213(2)
_cell_volume 1987.7(6)
_computing_structure_refinement 'SHELXL-97 (Sheldrick, 1997)'
_computing_structure_solution 'SHELXS-97 (Sheldrick, 1990)'
_diffrn_ambient_temperature 213(2)
_diffrn_detector_area_resol_mean 10.00
_diffrn_measured_fraction_theta_full 0.895
_diffrn_measured_fraction_theta_max 0.895
_diffrn_measurement_device_type 'Rigaku RAXIS-IV Imaging Plate'
_diffrn_measurement_method \w
_diffrn_radiation_monochromator graphite
_diffrn_radiation_source 'rotating anode x-ray generator'
_diffrn_radiation_type MoK\a
_diffrn_radiation_wavelength 0.71075
_diffrn_reflns_av_R_equivalents 0.0536
_diffrn_reflns_av_sigmaI/netI 0.0538
_diffrn_reflns_limit_h_max 12
_diffrn_reflns_limit_h_min -12
_diffrn_reflns_limit_k_max 18
_diffrn_reflns_limit_k_min -18
_diffrn_reflns_limit_l_max 18
_diffrn_reflns_limit_l_min -18
_diffrn_reflns_number 15432
_diffrn_reflns_theta_full 27.48
_diffrn_reflns_theta_max 27.48
_diffrn_reflns_theta_min 3.01
_exptl_absorpt_coefficient_mu 0.477
_exptl_absorpt_correction_T_max 0.9539
_exptl_absorpt_correction_T_min 0.9107
_exptl_absorpt_correction_type none
_exptl_crystal_colour red
_exptl_crystal_density_diffrn 1.531
_exptl_crystal_description prismatic
_exptl_crystal_F_000 936
_exptl_crystal_size_max 0.20
_exptl_crystal_size_mid 0.20
_exptl_crystal_size_min 0.10
_refine_diff_density_max 1.317
_refine_diff_density_min -1.105
_refine_diff_density_rms 0.111
_refine_ls_extinction_coef 0.0093(15)
_refine_ls_extinction_expression Fc^*^=kFc[1+0.001xFc^2^\l^3^/sin(2\q)]^-1/4^
_refine_ls_extinction_method SHELXL
_refine_ls_goodness_of_fit_ref 1.047
_refine_ls_hydrogen_treatment constr
_refine_ls_matrix_type full
_refine_ls_number_parameters 496
_refine_ls_number_reflns 8149
_refine_ls_number_restraints 0
_refine_ls_restrained_S_all 1.047
_refine_ls_R_factor_all 0.0682
_refine_ls_R_factor_gt 0.0628
_refine_ls_shift/su_max 0.063
_refine_ls_shift/su_mean 0.002
_refine_ls_structure_factor_coef Fsqd
_refine_ls_weighting_details 'calc w=1/[\s^2^(Fo^2^)+(0.1064P)^2^+2.8512P] where P=(Fo^2^+2Fc^2^)/3'
_refine_ls_weighting_scheme calc
_refine_ls_wR_factor_gt 0.1758
_refine_ls_wR_factor_ref 0.1802
_reflns_number_gt 7392
_reflns_number_total 8149
_reflns_threshold_expression >2sigma(I)
_cod_data_source_file ic200291t_si_002.cif
_cod_data_source_block string
_cod_original_cell_volume 1987.6(6)
_cod_database_code 4327724

loop_
_symmetry_equiv_pos_as_xyz
'x, y, z'
'-x, -y, -z'

loop_
_atom_site_label
_atom_site_type_symbol
_atom_site_fract_x
_atom_site_fract_y
_atom_site_fract_z
_atom_site_U_iso_or_equiv
_atom_site_adp_type
_atom_site_occupancy
_atom_site_symmetry_multiplicity
_atom_site_calc_flag
_atom_site_refinement_flags
_atom_site_disorder_assembly
_atom_site_disorder_group
Ru1 Ru 0.36569(3) 0.19117(2) 0.83250(2) 0.03269(14) Uani 1 1 d . . .
N1 N 0.4706(3) 0.2044(2) 0.9622(2) 0.0340(6) Uani 1 1 d . . .
N2 N 0.2616(3) 0.0806(2) 0.8690(2) 0.0352(7) Uani 1 1 d . . .
N3 N 0.4492(3) 0.0722(2) 0.7319(2) 0.0362(7) Uani 1 1 d . . .
N4 N 0.2581(3) 0.1571(2) 0.6978(2) 0.0361(7) Uani 1 1 d . . .
N5 N 0.4691(3) 0.3140(2) 0.8142(3) 0.0361(7) Uani 1 1 d . . .
N6 N 0.2767(3) 0.3136(2) 0.9188(2) 0.0351(7) Uani 1 1 d . . .
N7 N 0.4841(4) 0.4967(3) 0.8604(3) 0.0553(10) Uani 1 1 d . . .
N8 N 0.2774(4) 0.4963(3) 0.9704(3) 0.0509(9) Uani 1 1 d . . .
C1 C 0.5742(4) 0.2732(3) 1.0088(3) 0.0394(8) Uani 1 1 d . . .
H1 H 0.6057 0.3190 0.9800 0.047 Uiso 1 1 calc R . .
C2 C 0.6367(4) 0.2795(3) 1.0974(3) 0.0450(9) Uani 1 1 d . . .
H2 H 0.7091 0.3290 1.1278 0.054 Uiso 1 1 calc R . .
C3 C 0.5932(4) 0.2134(3) 1.1413(3) 0.0433(9) Uani 1 1 d . . .
C4 C 0.4853(4) 0.1413(3) 1.0925(3) 0.0428(9) Uani 1 1 d . . .
H3 H 0.4536 0.0942 1.1197 0.051 Uiso 1 1 calc R . .
C5 C 0.4252(4) 0.1387(3) 1.0053(3) 0.0371(8) Uani 1 1 d . . .
C6 C 0.3085(4) 0.0681(3) 0.9520(3) 0.0362(8) Uani 1 1 d . . .
C7 C 0.2475(4) -0.0049(3) 0.9821(3) 0.0437(9) Uani 1 1 d . . .
H4 H 0.2821 -0.0125 1.0393 0.052 Uiso 1 1 calc R . .
C8 C 0.1360(4) -0.0673(3) 0.9289(3) 0.0437(9) Uani 1 1 d . . .
C9 C 0.0882(4) -0.0530(3) 0.8462(4) 0.0471(10) Uani 1 1 d . . .
H5 H 0.0125 -0.0931 0.8086 0.057 Uiso 1 1 calc R . .
C10 C 0.1528(4) 0.0215(3) 0.8186(3) 0.0403(8) Uani 1 1 d . . .
H6 H 0.1187 0.0306 0.7621 0.048 Uiso 1 1 calc R . .
C11 C 0.5502(4) 0.0341(3) 0.7548(3) 0.0405(8) Uani 1 1 d . . .
H7 H 0.5969 0.0706 0.8185 0.049 Uiso 1 1 calc R . .
C12 C 0.5880(4) -0.0569(3) 0.6881(4) 0.0466(10) Uani 1 1 d . . .
H8 H 0.6597 -0.0807 0.7064 0.056 Uiso 1 1 calc R . .
C13 C 0.5194(5) -0.1128(3) 0.5938(4) 0.0466(10) Uani 1 1 d . . .
C14 C 0.4202(4) -0.0702(3) 0.5681(3) 0.0450(9) Uani 1 1 d . . .
H9 H 0.3750 -0.1036 0.5035 0.054 Uiso 1 1 calc R . .
C15 C 0.3871(4) 0.0219(3) 0.6376(3) 0.0387(8) Uani 1 1 d . . .
C16 C 0.2840(4) 0.0732(3) 0.6157(3) 0.0384(8) Uani 1 1 d . . .
C17 C 0.2199(4) 0.0433(3) 0.5210(3) 0.0444(9) Uani 1 1 d . . .
H10 H 0.2380 -0.0154 0.4663 0.053 Uiso 1 1 calc R . .
C18 C 0.1290(4) 0.0997(4) 0.5063(3) 0.0478(10) Uani 1 1 d . . .
C19 C 0.1014(5) 0.1828(4) 0.5903(4) 0.0519(11) Uani 1 1 d . . .
H11 H 0.0381 0.2212 0.5838 0.062 Uiso 1 1 calc R . .
C20 C 0.1675(4) 0.2088(3) 0.6835(3) 0.0459(10) Uani 1 1 d . . .
H12 H 0.1478 0.2655 0.7395 0.055 Uiso 1 1 calc R . .
C21 C 0.5678(4) 0.3112(3) 0.7598(3) 0.0431(9) Uani 1 1 d . . .
H13 H 0.5972 0.2475 0.7254 0.052 Uiso 1 1 calc R . .
C22 C 0.6272(5) 0.3999(4) 0.7532(4) 0.0546(11) Uani 1 1 d . . .
H14 H 0.6968 0.3979 0.7155 0.065 Uiso 1 1 calc R . .
C23 C 0.5807(5) 0.4913(4) 0.8041(4) 0.0599(13) Uani 1 1 d . . .
H15 H 0.6183 0.5522 0.7991 0.072 Uiso 1 1 calc R . .
C24 C 0.4314(4) 0.4079(3) 0.8624(3) 0.0399(8) Uani 1 1 d . . .
C25 C 0.3224(4) 0.4076(3) 0.9215(3) 0.0400(8) Uani 1 1 d . . .
C26 C 0.1772(4) 0.3097(3) 0.9714(3) 0.0458(10) Uani 1 1 d . . .
H16 H 0.1425 0.2459 0.9719 0.055 Uiso 1 1 calc R . .
C27 C 0.1255(5) 0.3984(4) 1.0248(4) 0.0549(12) Uani 1 1 d . . .
H17 H 0.0560 0.3959 1.0616 0.066 Uiso 1 1 calc R . .
C28 C 0.1788(5) 0.4899(4) 1.0221(4) 0.0565(12) Uani 1 1 d . . .
H18 H 0.1446 0.5507 1.0582 0.068 Uiso 1 1 calc R . .
C29 C 0.6552(5) 0.2197(4) 1.2402(4) 0.0565(12) Uani 1 1 d . . .
H19 H 0.6600 0.1501 1.2358 0.068 Uiso 1 1 calc R . .
H20 H 0.6056 0.2549 1.2948 0.068 Uiso 1 1 calc R . .
H21 H 0.7397 0.2583 1.2534 0.068 Uiso 1 1 calc R . .
C30 C 0.0698(5) -0.1477(4) 0.9601(4) 0.0572(12) Uani 1 1 d . . .
H22 H 0.0755 -0.1209 1.0335 0.069 Uiso 1 1 calc R . .
H23 H 0.1095 -0.2101 0.9341 0.069 Uiso 1 1 calc R . .
H24 H -0.0183 -0.1642 0.9330 0.069 Uiso 1 1 calc R . .
C31 C 0.5512(6) -0.2162(4) 0.5228(4) 0.0588(13) Uani 1 1 d . . .
H25 H 0.4738 -0.2632 0.4900 0.071 Uiso 1 1 calc R . .
H26 H 0.5995 -0.2453 0.5607 0.071 Uiso 1 1 calc R . .
H27 H 0.6008 -0.2066 0.4718 0.071 Uiso 1 1 calc R . .
C32 C 0.0630(6) 0.0739(5) 0.4028(4) 0.0639(14) Uani 1 1 d . . .
H28 H 0.0709 0.0031 0.3582 0.077 Uiso 1 1 calc R . .
H29 H 0.1013 0.1213 0.3752 0.077 Uiso 1 1 calc R . .
H30 H -0.0258 0.0807 0.4085 0.077 Uiso 1 1 calc R . .
B1 B 0.2361(8) 0.2691(6) 1.2495(6) 0.0729(18) Uiso 1 1 d . . .
F1 F 0.1232(13) 0.2876(11) 1.2958(11) 0.089(3) Uiso 0.33 1 d P . .
F2 F 0.3586(13) 0.2890(10) 1.3003(11) 0.069(3) Uiso 0.33 1 d P . .
F3 F 0.2212(16) 0.1625(13) 1.1866(13) 0.092(6) Uiso 0.33 1 d P . .
F4 F 0.1892(16) 0.3263(13) 1.2079(16) 0.100(4) Uiso 0.33 1 d P . .
F11 F 0.2248(14) 0.2942(12) 1.1673(12) 0.070(3) Uiso 0.33 1 d P . .
F12 F 0.1950(19) 0.1991(18) 1.2703(17) 0.141(6) Uiso 0.33 1 d P . .
F13 F 0.3296(18) 0.3284(15) 1.3136(15) 0.113(6) Uiso 0.33 1 d P . .
F14 F 0.2460(17) 0.2613(14) 1.1470(14) 0.103(6) Uiso 0.33 1 d P . .
F21 F 0.2199(10) 0.1550(8) 1.2118(9) 0.048(2) Uiso 0.33 1 d P . .
F22 F 0.1689(16) 0.2779(13) 1.3352(13) 0.106(4) Uiso 0.33 1 d P . .
F23 F 0.190(3) 0.366(2) 1.287(2) 0.189(10) Uiso 0.33 1 d P . .
F24 F 0.3699(12) 0.3084(11) 1.2794(10) 0.065(3) Uiso 0.33 1 d P . .
B2 B -0.1376(6) 0.2202(5) 0.7867(5) 0.0595(14) Uiso 1 1 d . . .
F5 F -0.2152(10) 0.2545(12) 0.8617(8) 0.064(3) Uiso 0.46(4) 1 d P A 1
F6 F -0.2169(9) 0.1558(11) 0.7004(8) 0.063(3) Uiso 0.46(4) 1 d P A 1
F7 F -0.0694(17) 0.1481(13) 0.7984(10) 0.084(4) Uiso 0.46(4) 1 d P A 1
F8 F -0.0836(11) 0.3119(7) 0.7766(12) 0.063(3) Uiso 0.46(4) 1 d P A 1
F101 F -0.2222(9) 0.2317(11) 0.8621(8) 0.069(3) Uiso 0.54(4) 1 d P A 2
F102 F -0.2041(8) 0.1799(10) 0.6870(7) 0.068(3) Uiso 0.54(4) 1 d P A 2
F103 F -0.0422(11) 0.1664(8) 0.7996(7) 0.063(3) Uiso 0.54(4) 1 d P A 2
F104 F -0.0615(11) 0.3135(6) 0.8051(11) 0.071(3) Uiso 0.54(4) 1 d P A 2
C201 C 0.695(2) 0.5490(15) 0.3713(15) 0.203(7) Uiso 1 1 d . . .
C202 C 0.962(2) 0.4580(18) 0.2471(18) 0.271(10) Uiso 1 1 d . . .
C203 C 0.843(3) 0.5256(19) 0.310(2) 0.271(10) Uiso 1 1 d . . .
C204 C 0.630(3) 0.5053(19) 0.4477(19) 0.267(10) Uiso 1 1 d . . .
O2 O 0.776(3) 0.502(2) 0.398(3) 0.474(16) Uiso 1 1 d . . .
C101 C 1.150(5) 0.593(4) 0.457(4) 0.49(3) Uiso 1 1 d . . .
C102 C 1.038(5) 0.642(4) 0.535(4) 0.49(3) Uiso 1 1 d . . .
N9 N 1.1759(17) 0.7026(15) 0.4968(13) 0.236(7) Uiso 1 1 d . . .

loop_
_atom_site_aniso_label
_atom_site_aniso_U_11
_atom_site_aniso_U_22
_atom_site_aniso_U_33
_atom_site_aniso_U_23
_atom_site_aniso_U_13
_atom_site_aniso_U_12
Ru1 0.0364(2) 0.03001(19) 0.02822(19) 0.00872(12) 0.00290(11) 0.00289(11)
N1 0.0384(18) 0.0319(15) 0.0285(15) 0.0090(12) 0.0037(12) 0.0039(12)
N2 0.0415(19) 0.0290(15) 0.0312(16) 0.0097(12) 0.0016(12) -0.0004(12)
N3 0.0378(18) 0.0329(15) 0.0338(17) 0.0088(13) 0.0055(12) 0.0064(12)
N4 0.0394(18) 0.0355(16) 0.0302(16) 0.0108(13) 0.0014(12) 0.0028(12)
N5 0.0405(19) 0.0330(15) 0.0335(16) 0.0132(13) 0.0022(12) 0.0012(12)
N6 0.0368(18) 0.0311(15) 0.0325(16) 0.0081(12) 0.0032(12) 0.0036(12)
N7 0.059(3) 0.0398(19) 0.069(3) 0.0250(19) 0.012(2) 0.0024(16)
N8 0.053(2) 0.0371(18) 0.057(2) 0.0112(16) 0.0113(17) 0.0097(15)
C1 0.044(2) 0.0340(19) 0.035(2) 0.0103(15) 0.0018(15) 0.0006(15)
C2 0.043(2) 0.042(2) 0.040(2) 0.0093(17) -0.0024(16) -0.0028(16)
C3 0.049(3) 0.040(2) 0.035(2) 0.0111(16) -0.0033(16) 0.0047(16)
C4 0.047(2) 0.042(2) 0.036(2) 0.0141(17) 0.0019(16) 0.0001(16)
C5 0.039(2) 0.0363(19) 0.0337(19) 0.0124(15) 0.0046(14) 0.0027(14)
C6 0.040(2) 0.0327(18) 0.0341(19) 0.0121(15) 0.0019(14) 0.0030(14)
C7 0.050(3) 0.043(2) 0.038(2) 0.0185(17) 0.0031(17) 0.0041(17)
C8 0.041(2) 0.040(2) 0.049(2) 0.0170(18) 0.0075(17) 0.0022(16)
C9 0.039(2) 0.044(2) 0.051(3) 0.0156(19) -0.0026(17) -0.0048(16)
C10 0.037(2) 0.040(2) 0.042(2) 0.0161(17) -0.0012(15) -0.0009(15)
C11 0.041(2) 0.040(2) 0.040(2) 0.0147(17) 0.0049(16) 0.0079(15)
C12 0.047(3) 0.044(2) 0.050(3) 0.0187(19) 0.0111(18) 0.0128(17)
C13 0.058(3) 0.037(2) 0.045(2) 0.0146(18) 0.0149(19) 0.0115(17)
C14 0.055(3) 0.039(2) 0.037(2) 0.0097(17) 0.0074(17) 0.0074(17)
C15 0.048(2) 0.0333(18) 0.034(2) 0.0118(15) 0.0061(15) 0.0044(15)
C16 0.044(2) 0.0373(19) 0.0300(19) 0.0109(15) 0.0029(15) 0.0017(15)
C17 0.052(3) 0.042(2) 0.033(2) 0.0104(17) 0.0013(17) 0.0015(17)
C18 0.049(3) 0.053(2) 0.036(2) 0.0160(19) -0.0030(17) 0.0010(18)
C19 0.049(3) 0.062(3) 0.043(2) 0.019(2) -0.0015(18) 0.013(2)
C20 0.051(3) 0.049(2) 0.033(2) 0.0107(17) -0.0002(17) 0.0106(18)
C21 0.040(2) 0.048(2) 0.042(2) 0.0199(18) 0.0073(16) 0.0031(16)
C22 0.052(3) 0.061(3) 0.055(3) 0.028(2) 0.013(2) 0.001(2)
C23 0.065(3) 0.053(3) 0.068(3) 0.033(2) 0.013(2) -0.002(2)
C24 0.045(2) 0.0350(19) 0.038(2) 0.0142(16) 0.0038(16) 0.0035(15)
C25 0.042(2) 0.0335(19) 0.040(2) 0.0109(16) 0.0028(16) 0.0056(15)
C26 0.045(2) 0.040(2) 0.049(2) 0.0136(18) 0.0126(18) 0.0028(16)
C27 0.054(3) 0.052(3) 0.056(3) 0.016(2) 0.021(2) 0.013(2)
C28 0.060(3) 0.044(2) 0.059(3) 0.011(2) 0.015(2) 0.016(2)
C29 0.059(3) 0.064(3) 0.042(2) 0.021(2) -0.010(2) -0.001(2)
C30 0.056(3) 0.053(3) 0.065(3) 0.030(2) 0.005(2) -0.005(2)
C31 0.073(4) 0.044(2) 0.055(3) 0.011(2) 0.018(2) 0.018(2)
C32 0.067(4) 0.079(4) 0.040(3) 0.020(2) -0.009(2) 0.008(3)

loop_
_atom_type_symbol
_atom_type_description
_atom_type_scat_dispersion_real
_atom_type_scat_dispersion_imag
_atom_type_scat_source
C C 0.0033 0.0016 'International Tables Vol C Tables 4.2.6.8 and 6.1.1.4'
H H 0.0000 0.0000 'International Tables Vol C Tables 4.2.6.8 and 6.1.1.4'
N N 0.0061 0.0033 'International Tables Vol C Tables 4.2.6.8 and 6.1.1.4'
B B 0.0013 0.0007 'International Tables Vol C Tables 4.2.6.8 and 6.1.1.4'
F F 0.0171 0.0103 'International Tables Vol C Tables 4.2.6.8 and 6.1.1.4'
Ru Ru -1.2594 0.8363 'International Tables Vol C Tables 4.2.6.8 and 6.1.1.4'
O O 0.0106 0.0060 'International Tables Vol C Tables 4.2.6.8 and 6.1.1.4'

loop_
_geom_angle_atom_site_label_1
_geom_angle_atom_site_label_2
_geom_angle_atom_site_label_3
_geom_angle
N6 Ru1 N4 95.85(13)
N6 Ru1 N5 78.51(13)
N4 Ru1 N5 89.06(13)
N6 Ru1 N3 173.45(13)
N4 Ru1 N3 78.33(13)
N5 Ru1 N3 98.23(13)
N6 Ru1 N2 95.98(13)
N4 Ru1 N2 95.88(13)
N5 Ru1 N2 172.98(12)
N3 Ru1 N2 87.68(13)
N6 Ru1 N1 89.65(13)
N4 Ru1 N1 172.45(12)
N5 Ru1 N1 97.12(13)
N3 Ru1 N1 96.42(13)
N2 Ru1 N1 78.36(13)
C1 N1 C5 118.1(3)
C1 N1 Ru1 126.1(3)
C5 N1 Ru1 115.8(3)
C10 N2 C6 118.0(3)
C10 N2 Ru1 125.7(3)
C6 N2 Ru1 116.3(3)
C11 N3 C15 118.0(3)
C11 N3 Ru1 125.8(3)
C15 N3 Ru1 115.8(3)
C20 N4 C16 117.8(3)
C20 N4 Ru1 126.3(3)
C16 N4 Ru1 115.9(3)
C21 N5 C24 116.7(3)
C21 N5 Ru1 127.6(3)
C24 N5 Ru1 115.7(3)
C26 N6 C25 116.6(3)
C26 N6 Ru1 127.1(3)
C25 N6 Ru1 116.2(3)
C24 N7 C23 116.5(4)
C25 N8 C28 115.8(4)
N1 C1 C2 122.6(4)
C3 C2 C1 120.1(4)
C2 C3 C4 117.2(4)
C2 C3 C29 122.2(4)
C4 C3 C29 120.6(4)
C5 C4 C3 120.8(4)
N1 C5 C4 121.2(4)
N1 C5 C6 115.0(3)
C4 C5 C6 123.9(4)
N2 C6 C7 121.1(4)
N2 C6 C5 114.6(3)
C7 C6 C5 124.4(4)
C6 C7 C8 120.9(4)
C9 C8 C7 117.6(4)
C9 C8 C30 121.0(4)
C7 C8 C30 121.4(4)
C8 C9 C10 119.5(4)
N2 C10 C9 122.9(4)
N3 C11 C12 122.5(4)
C11 C12 C13 119.7(4)
C14 C13 C12 117.5(4)
C14 C13 C31 121.3(4)
C12 C13 C31 121.3(5)
C13 C14 C15 120.2(4)
N3 C15 C14 121.8(4)
N3 C15 C16 114.7(3)
C14 C15 C16 123.6(4)
N4 C16 C17 121.5(4)
N4 C16 C15 114.2(3)
C17 C16 C15 124.2(4)
C16 C17 C18 120.2(4)
C19 C18 C17 117.8(4)
C19 C18 C32 120.3(5)
C17 C18 C32 121.9(4)
C20 C19 C18 119.6(5)
N4 C20 C19 123.0(4)
N5 C21 C22 121.3(4)
C23 C22 C21 117.5(5)
N7 C23 C22 122.5(4)
N7 C24 N5 125.5(4)
N7 C24 C25 119.5(4)
N5 C24 C25 115.0(3)
N8 C25 N6 126.1(4)
N8 C25 C24 119.3(4)
N6 C25 C24 114.6(3)
N6 C26 C27 120.9(4)
C28 C27 C26 117.8(4)
N8 C28 C27 122.8(4)
F12 B1 F13 111.7(16)
F12 B1 F4 135.7(15)
F13 B1 F4 106.2(14)
F12 B1 F11 136.5(14)
F13 B1 F11 110.7(13)
F4 B1 F11 31.9(8)
F12 B1 F3 53.0(12)
F13 B1 F3 130.2(13)
F4 B1 F3 114.5(13)
F11 B1 F3 91.5(11)
F12 B1 F1 68.7(13)
F13 B1 F1 108.7(12)
F4 B1 F1 78.3(12)
F11 B1 F1 106.1(11)
F3 B1 F1 106.6(10)
F12 B1 F23 122.3(18)
F13 B1 F23 78.5(14)
F4 B1 F23 45.3(12)
F11 B1 F23 75.6(14)
F3 B1 F23 151.3(15)
F1 B1 F23 54.9(12)
F12 B1 F2 97.4(13)
F13 B1 F2 26.8(9)
F4 B1 F2 126.1(11)
F11 B1 F2 116.8(11)
F3 B1 F2 103.5(10)
F1 B1 F2 126.0(11)
F23 B1 F2 105.2(14)
F12 B1 F22 54.1(12)
F13 B1 F22 86.9(13)
F4 B1 F22 107.6(13)
F11 B1 F22 137.9(12)
F3 B1 F22 106.0(11)
F1 B1 F22 32.6(7)
F23 B1 F22 70.9(14)
F2 B1 F22 96.2(11)
F12 B1 F14 124.4(15)
F13 B1 F14 113.9(14)
F4 B1 F14 52.9(11)
F11 B1 F14 21.3(9)
F3 B1 F14 73.5(11)
F1 B1 F14 121.6(11)
F23 B1 F14 96.8(15)
F2 B1 F14 109.4(11)
F22 B1 F14 153.8(12)
F12 B1 F24 116.3(13)
F13 B1 F24 27.4(9)
F4 B1 F24 107.9(11)
F11 B1 F24 97.4(10)
F3 B1 F24 109.4(10)
F1 B1 F24 136.0(10)
F23 B1 F24 97.8(14)
F2 B1 F24 19.8(7)
F22 B1 F24 111.5(10)
F14 B1 F24 92.6(10)
F12 B1 F21 37.8(11)
F13 B1 F21 122.5(12)
F4 B1 F21 128.4(12)
F11 B1 F21 107.9(10)
F3 B1 F21 16.5(8)
F1 B1 F21 99.4(9)
F23 B1 F21 152.9(14)
F2 B1 F21 97.1(8)
F22 B1 F21 91.9(9)
F14 B1 F21 89.9(10)
F24 B1 F21 108.1(9)
F22 F1 F23 101(2)
F22 F1 B1 75.3(18)
F23 F1 B1 62.6(14)
F22 F1 F12 55.1(17)
F23 F1 F12 110.2(18)
B1 F1 F12 48.6(9)
F22 F1 F4 119(2)
F23 F1 F4 37.7(13)
B1 F1 F4 48.3(8)
F12 F1 F4 92.6(13)
F13 F2 B1 66(2)
F12 F3 B1 54.1(13)
F12 F3 F14 107.0(18)
B1 F3 F14 54.5(9)
F11 F4 F23 144(3)
F11 F4 F14 10.3(18)
F23 F4 F14 138(2)
F11 F4 B1 78.6(19)
F23 F4 B1 72.4(19)
F14 F4 B1 69.3(12)
F11 F4 F1 125(2)
F23 F4 F1 49.1(18)
F14 F4 F1 114.2(14)
B1 F4 F1 53.4(9)
F14 F11 F4 155(4)
F14 F11 B1 88(3)
F4 F11 B1 69.5(19)
F14 F11 F23 141(3)
F4 F11 F23 21(2)
B1 F11 F23 53.3(11)
F21 F12 F3 17.8(13)
F21 F12 B1 88(2)
F3 F12 B1 73.0(15)
F21 F12 F22 161(3)
F3 F12 F22 144(2)
B1 F12 F22 73.1(16)
F21 F12 F1 133(2)
F3 F12 F1 116.3(19)
B1 F12 F1 62.7(12)
F22 F12 F1 32.6(10)
F2 F13 F24 44(2)
F2 F13 B1 87(2)
F24 F13 B1 90(2)
F2 F13 F23 141(3)
F24 F13 F23 124(3)
B1 F13 F23 53.9(12)
F11 F14 F4 15(3)
F11 F14 B1 71(3)
F4 F14 B1 57.7(10)
F11 F14 F3 115(3)
F4 F14 F3 100.5(14)
B1 F14 F3 52.1(9)
F12 F21 B1 53.9(15)
F1 F22 F12 92(2)
F1 F22 B1 72.1(18)
F12 F22 B1 52.7(12)
F1 F22 F23 50.8(17)
F12 F22 F23 104.7(18)
B1 F22 F23 54.0(12)
F4 F23 F1 93(2)
F4 F23 B1 62.3(18)
F1 F23 B1 62.5(14)
F4 F23 F22 108(2)
F1 F23 F22 28.3(10)
B1 F23 F22 55.1(12)
F4 F23 F11 14.8(14)
F1 F23 F11 94.4(19)
B1 F23 F11 51.2(11)
F22 F23 F11 102.5(16)
F4 F23 F13 95(2)
F1 F23 F13 92.5(19)
B1 F23 F13 47.7(11)
F22 F23 F13 67.8(14)
F11 F23 F13 79.7(14)
F13 F24 B1 63(2)
F5 B2 F7 111.4(9)
F5 B2 F104 99.6(8)
F7 B2 F104 112.1(14)
F5 B2 F6 105.4(7)
F7 B2 F6 99.5(11)
F104 B2 F6 128.6(7)
F5 B2 F103 118.4(8)
F7 B2 F103 15.0(7)
F104 B2 F103 97.3(11)
F6 B2 F103 108.5(8)
F5 B2 F101 13.2(7)
F7 B2 F101 100.7(8)
F104 B2 F101 111.7(7)
F6 B2 F101 100.3(7)
F103 B2 F101 109.9(7)
F5 B2 F8 104.3(8)
F7 B2 F8 124.6(13)
F104 B2 F8 18.6(5)
F6 B2 F8 110.3(7)
F103 B2 F8 109.7(10)
F101 B2 F8 117.5(8)
F5 B2 F102 112.8(7)
F7 B2 F102 110.8(10)
F104 B2 F102 109.8(7)
F6 B2 F102 18.8(5)
F103 B2 F102 115.9(7)
F101 B2 F102 111.5(7)
F8 B2 F102 91.6(6)
O2 C201 C204 73(2)
O2 C201 C203 58.8(19)
C204 C201 C203 131.4(18)
O2 C203 C202 123(2)
O2 C203 C201 42.5(14)
C202 C203 C201 159.0(19)
C201 C204 O2 44.6(13)
C201 O2 C203 79(2)
C201 O2 C204 62.2(19)
C203 O2 C204 140(3)
N9 C101 C102 72(3)
C101 C102 N9 47(2)
C101 N9 C102 62(2)

loop_
_geom_bond_atom_site_label_1
_geom_bond_atom_site_label_2
_geom_bond_distance
Ru1 N6 2.061(3)
Ru1 N4 2.065(3)
Ru1 N5 2.066(3)
Ru1 N3 2.069(3)
Ru1 N2 2.069(3)
Ru1 N1 2.070(3)
N1 C1 1.338(5)
N1 C5 1.369(5)
N2 C10 1.342(5)
N2 C6 1.361(5)
N3 C11 1.346(5)
N3 C15 1.357(5)
N4 C20 1.337(5)
N4 C16 1.373(5)
N5 C21 1.342(5)
N5 C24 1.353(5)
N6 C26 1.346(5)
N6 C25 1.349(5)
N7 C24 1.330(5)
N7 C23 1.335(7)
N8 C25 1.333(5)
N8 C28 1.336(6)
C1 C2 1.383(6)
C2 C3 1.376(6)
C3 C4 1.398(6)
C3 C29 1.512(6)
C4 C5 1.373(6)
C5 C6 1.471(5)
C6 C7 1.382(6)
C7 C8 1.389(6)
C8 C9 1.374(7)
C8 C30 1.502(6)
C9 C10 1.393(6)
C11 C12 1.388(6)
C12 C13 1.393(7)
C13 C14 1.386(7)
C13 C31 1.506(6)
C14 C15 1.392(6)
C15 C16 1.477(6)
C16 C17 1.382(6)
C17 C18 1.387(6)
C18 C19 1.389(7)
C18 C32 1.509(6)
C19 C20 1.381(6)
C21 C22 1.380(6)
C22 C23 1.376(8)
C24 C25 1.478(6)
C26 C27 1.383(6)
C27 C28 1.370(7)
B1 F12 1.19(2)
B1 F13 1.29(2)
B1 F4 1.311(17)
B1 F11 1.372(16)
B1 F3 1.406(18)
B1 F1 1.409(16)
B1 F23 1.41(3)
B1 F2 1.415(15)
B1 F22 1.432(18)
B1 F14 1.450(19)
B1 F24 1.454(15)
B1 F21 1.473(13)
F1 F22 0.797(18)
F1 F23 1.30(3)
F1 F12 1.48(3)
F1 F4 1.72(2)
F2 F13 0.64(2)
F3 F12 1.17(3)
F3 F14 1.71(2)
F4 F11 0.739(18)
F4 F23 1.05(3)
F4 F14 1.24(2)
F11 F14 0.53(2)
F11 F23 1.71(3)
F12 F21 0.90(2)
F12 F22 1.21(2)
F13 F24 0.67(2)
F13 F23 1.71(3)
F22 F23 1.65(3)
B2 F5 1.363(13)
B2 F7 1.380(15)
B2 F104 1.390(10)
B2 F6 1.389(11)
B2 F103 1.390(11)
B2 F101 1.420(12)
B2 F8 1.423(11)
B2 F102 1.438(11)
C201 O2 1.28(3)
C201 C204 1.61(3)
C201 C203 1.86(3)
C202 C203 1.75(3)
C203 O2 1.62(3)
C204 O2 1.74(4)
C101 N9 1.41(5)
C101 C102 1.70(6)
C102 N9 1.84(5)

loop_
_geom_torsion_atom_site_label_1
_geom_torsion_atom_site_label_2
_geom_torsion_atom_site_label_3
_geom_torsion_atom_site_label_4
_geom_torsion
N6 Ru1 N1 C1 -80.5(3)
N4 Ru1 N1 C1 142.6(9)
N5 Ru1 N1 C1 -2.1(3)
N3 Ru1 N1 C1 97.0(3)
N2 Ru1 N1 C1 -176.7(3)
N6 Ru1 N1 C5 96.7(3)
N4 Ru1 N1 C5 -40.2(10)
N5 Ru1 N1 C5 175.1(3)
N3 Ru1 N1 C5 -85.7(3)
N2 Ru1 N1 C5 0.6(3)
N6 Ru1 N2 C10 89.8(3)
N4 Ru1 N2 C10 -6.7(3)
N5 Ru1 N2 C10 127.8(10)
N3 Ru1 N2 C10 -84.7(3)
N1 Ru1 N2 C10 178.2(4)
N6 Ru1 N2 C6 -89.8(3)
N4 Ru1 N2 C6 173.6(3)
N5 Ru1 N2 C6 -51.8(12)
N3 Ru1 N2 C6 95.6(3)
N1 Ru1 N2 C6 -1.4(3)
N6 Ru1 N3 C11 150.5(10)
N4 Ru1 N3 C11 178.1(4)
N5 Ru1 N3 C11 90.8(3)
N2 Ru1 N3 C11 -85.4(3)
N1 Ru1 N3 C11 -7.4(3)
N6 Ru1 N3 C15 -36.9(12)
N4 Ru1 N3 C15 -9.3(3)
N5 Ru1 N3 C15 -96.6(3)
N2 Ru1 N3 C15 87.2(3)
N1 Ru1 N3 C15 165.2(3)
N6 Ru1 N4 C20 2.6(4)
N5 Ru1 N4 C20 -75.8(4)
N3 Ru1 N4 C20 -174.4(4)
N2 Ru1 N4 C20 99.2(4)
N1 Ru1 N4 C20 139.2(9)
N6 Ru1 N4 C16 -177.7(3)
N5 Ru1 N4 C16 103.9(3)
N3 Ru1 N4 C16 5.3(3)
N2 Ru1 N4 C16 -81.1(3)
N1 Ru1 N4 C16 -41.1(11)
N6 Ru1 N5 C21 179.9(4)
N4 Ru1 N5 C21 -84.0(4)
N3 Ru1 N5 C21 -5.9(4)
N2 Ru1 N5 C21 141.2(10)
N1 Ru1 N5 C21 91.7(4)
N6 Ru1 N5 C24 -0.8(3)
N4 Ru1 N5 C24 95.4(3)
N3 Ru1 N5 C24 173.5(3)
N2 Ru1 N5 C24 -39.4(12)
N1 Ru1 N5 C24 -88.9(3)
N4 Ru1 N6 C26 92.0(4)
N5 Ru1 N6 C26 179.8(4)
N3 Ru1 N6 C26 119.1(10)
N2 Ru1 N6 C26 -4.6(4)
N1 Ru1 N6 C26 -82.9(4)
N4 Ru1 N6 C25 -87.0(3)
N5 Ru1 N6 C25 0.8(3)
N3 Ru1 N6 C25 -59.8(11)
N2 Ru1 N6 C25 176.4(3)
N1 Ru1 N6 C25 98.2(3)
C5 N1 C1 C2 0.5(6)
Ru1 N1 C1 C2 177.7(3)
N1 C1 C2 C3 0.1(7)
C1 C2 C3 C4 0.1(7)
C1 C2 C3 C29 -177.6(4)
C2 C3 C4 C5 -1.0(7)
C29 C3 C4 C5 176.8(4)
C1 N1 C5 C4 -1.4(6)
Ru1 N1 C5 C4 -178.9(3)
C1 N1 C5 C6 177.8(3)
Ru1 N1 C5 C6 0.3(4)
C3 C4 C5 N1 1.7(7)
C3 C4 C5 C6 -177.4(4)
C10 N2 C6 C7 1.5(6)
Ru1 N2 C6 C7 -178.8(3)
C10 N2 C6 C5 -177.7(3)
Ru1 N2 C6 C5 2.0(4)
N1 C5 C6 N2 -1.5(5)
C4 C5 C6 N2 177.7(4)
N1 C5 C6 C7 179.4(4)
C4 C5 C6 C7 -1.5(7)
N2 C6 C7 C8 -0.5(6)
C5 C6 C7 C8 178.6(4)
C6 C7 C8 C9 -0.5(7)
C6 C7 C8 C30 179.3(4)
C7 C8 C9 C10 0.6(7)
C30 C8 C9 C10 -179.2(4)
C6 N2 C10 C9 -1.4(6)
Ru1 N2 C10 C9 179.0(3)
C8 C9 C10 N2 0.4(7)
C15 N3 C11 C12 -3.8(6)
Ru1 N3 C11 C12 168.7(3)
N3 C11 C12 C13 -0.7(7)
C11 C12 C13 C14 4.5(7)
C11 C12 C13 C31 -175.0(4)
C12 C13 C14 C15 -3.9(7)
C31 C13 C14 C15 175.6(4)
C11 N3 C15 C14 4.4(6)
Ru1 N3 C15 C14 -168.8(3)
C11 N3 C15 C16 -175.3(3)
Ru1 N3 C15 C16 11.5(4)
C13 C14 C15 N3 -0.6(7)
C13 C14 C15 C16 179.1(4)
C20 N4 C16 C17 0.7(6)
Ru1 N4 C16 C17 -179.0(3)
C20 N4 C16 C15 178.7(4)
Ru1 N4 C16 C15 -1.0(4)
N3 C15 C16 N4 -6.9(5)
C14 C15 C16 N4 173.4(4)
N3 C15 C16 C17 171.1(4)
C14 C15 C16 C17 -8.6(7)
N4 C16 C17 C18 1.5(6)
C15 C16 C17 C18 -176.3(4)
C16 C17 C18 C19 -3.0(7)
C16 C17 C18 C32 176.0(5)
C17 C18 C19 C20 2.4(7)
C32 C18 C19 C20 -176.6(5)
C16 N4 C20 C19 -1.3(7)
Ru1 N4 C20 C19 178.4(4)
C18 C19 C20 N4 -0.3(8)
C24 N5 C21 C22 -0.3(6)
Ru1 N5 C21 C22 179.1(4)
N5 C21 C22 C23 -0.5(7)
C24 N7 C23 C22 -2.2(8)
C21 C22 C23 N7 1.7(9)
C23 N7 C24 N5 1.4(7)
C23 N7 C24 C25 -178.8(4)
C21 N5 C24 N7 -0.3(6)
Ru1 N5 C24 N7 -179.7(4)
C21 N5 C24 C25 -180.0(4)
Ru1 N5 C24 C25 0.6(5)
C28 N8 C25 N6 0.9(7)
C28 N8 C25 C24 180.0(4)
C26 N6 C25 N8 -0.7(7)
Ru1 N6 C25 N8 178.4(4)
C26 N6 C25 C24 -179.8(4)
Ru1 N6 C25 C24 -0.8(5)
N7 C24 C25 N8 1.2(6)
N5 C24 C25 N8 -179.1(4)
N7 C24 C25 N6 -179.6(4)
N5 C24 C25 N6 0.1(5)
C25 N6 C26 C27 0.2(7)
Ru1 N6 C26 C27 -178.7(4)
N6 C26 C27 C28 0.0(8)
C25 N8 C28 C27 -0.6(8)
C26 C27 C28 N8 0.2(9)
F12 B1 F1 F22 56.2(18)
F13 B1 F1 F22 -51(2)
F4 B1 F1 F22 -154(2)
F11 B1 F1 F22 -169.6(18)
F3 B1 F1 F22 93.8(19)
F23 B1 F1 F22 -111(2)
F2 B1 F1 F22 -27(2)
F14 B1 F1 F22 174.4(18)
F24 B1 F1 F22 -50(2)
F21 B1 F1 F22 78.6(18)
F12 B1 F1 F23 167(2)
F13 B1 F1 F23 60.3(19)
F4 B1 F1 F23 -43.0(15)
F11 B1 F1 F23 -58.7(17)
F3 B1 F1 F23 -155.3(19)
F2 B1 F1 F23 83(2)
F22 B1 F1 F23 111(2)
F14 B1 F1 F23 -74.8(19)
F24 B1 F1 F23 61(2)
F21 B1 F1 F23 -170.5(18)
F13 B1 F1 F12 -106.7(17)
F4 B1 F1 F12 150.0(16)
F11 B1 F1 F12 134.3(15)
F3 B1 F1 F12 37.7(14)
F23 B1 F1 F12 -167(2)
F2 B1 F1 F12 -83.5(16)
F22 B1 F1 F12 -56.2(18)
F14 B1 F1 F12 118.2(16)
F24 B1 F1 F12 -106.3(18)
F21 B1 F1 F12 22.5(13)
F12 B1 F1 F4 -150.0(16)
F13 B1 F1 F4 103.3(15)
F11 B1 F1 F4 -15.7(11)
F3 B1 F1 F4 -112.3(13)
F23 B1 F1 F4 43.0(15)
F2 B1 F1 F4 126.4(14)
F22 B1 F1 F4 154(2)
F14 B1 F1 F4 -31.8(12)
F24 B1 F1 F4 103.7(16)
F21 B1 F1 F4 -127.5(12)
F12 B1 F2 F13 -125(3)
F4 B1 F2 F13 47(4)
F11 B1 F2 F13 83(3)
F3 B1 F2 F13 -178(3)
F1 B1 F2 F13 -56(3)
F23 B1 F2 F13 2(3)
F22 B1 F2 F13 -70(3)
F14 B1 F2 F13 105(3)
F24 B1 F2 F13 72(3)
F21 B1 F2 F13 -163(3)
F13 B1 F3 F12 88(2)
F4 B1 F3 F12 -130.0(18)
F11 B1 F3 F12 -152.8(17)
F1 B1 F3 F12 -45.5(16)
F23 B1 F3 F12 -91(4)
F2 B1 F3 F12 89.1(16)
F22 B1 F3 F12 -11.5(17)
F14 B1 F3 F12 -164.2(17)
F24 B1 F3 F12 108.9(16)
F21 B1 F3 F12 20(3)
F12 B1 F3 F14 164.2(17)
F13 B1 F3 F14 -107.6(19)
F4 B1 F3 F14 34.3(12)
F11 B1 F3 F14 11.4(11)
F1 B1 F3 F14 118.8(12)
F23 B1 F3 F14 73(3)
F2 B1 F3 F14 -106.6(12)
F22 B1 F3 F14 152.7(13)
F24 B1 F3 F14 -86.9(11)
F21 B1 F3 F14 -175(4)
F12 B1 F4 F11 -109(3)
F13 B1 F4 F11 103(2)
F3 B1 F4 F11 -47(2)
F1 B1 F4 F11 -150(2)
F23 B1 F4 F11 158(3)
F2 B1 F4 F11 83(2)
F22 B1 F4 F11 -164.9(19)
F14 B1 F4 F11 -5(2)
F24 B1 F4 F11 75(2)
F21 B1 F4 F11 -58(2)
F12 B1 F4 F23 93(3)
F13 B1 F4 F23 -55(2)
F11 B1 F4 F23 -158(3)
F3 B1 F4 F23 155(2)
F1 B1 F4 F23 51.6(18)
F2 B1 F4 F23 -75(2)
F22 B1 F4 F23 37(2)
F14 B1 F4 F23 -163(2)
F24 B1 F4 F23 -83(2)
F21 B1 F4 F23 144(2)
F12 B1 F4 F14 -104(2)
F13 B1 F4 F14 108.0(15)
F11 B1 F4 F14 5(2)
F3 B1 F4 F14 -42.6(14)
F1 B1 F4 F14 -145.7(13)
F23 B1 F4 F14 163(2)
F2 B1 F4 F14 88.0(16)
F22 B1 F4 F14 -160.2(13)
F24 B1 F4 F14 79.4(13)
F21 B1 F4 F14 -53.0(16)
F12 B1 F4 F1 42(2)
F13 B1 F4 F1 -106.3(13)
F11 B1 F4 F1 150(2)
F3 B1 F4 F1 103.1(12)
F23 B1 F4 F1 -51.6(18)
F2 B1 F4 F1 -126.3(15)
F22 B1 F4 F1 -14.4(11)
F14 B1 F4 F1 145.7(13)
F24 B1 F4 F1 -134.9(11)
F21 B1 F4 F1 92.8(14)
F22 F1 F4 F11 65(4)
F23 F1 F4 F11 134(4)
B1 F1 F4 F11 36(3)
F12 F1 F4 F11 14(3)
F22 F1 F4 F23 -69(3)
B1 F1 F4 F23 -98(2)
F12 F1 F4 F23 -120(3)
F22 F1 F4 F14 64(3)
F23 F1 F4 F14 134(3)
B1 F1 F4 F14 35.3(13)
F12 F1 F4 F14 13.2(18)
F22 F1 F4 B1 29(2)
F23 F1 F4 B1 98(2)
F12 F1 F4 B1 -22.1(12)
F23 F4 F11 F14 63(13)
B1 F4 F11 F14 25(11)
F1 F4 F11 F14 -3(12)
F23 F4 F11 B1 37(5)
F14 F4 F11 B1 -25(11)
F1 F4 F11 B1 -28.7(19)
F14 F4 F11 F23 -63(13)
B1 F4 F11 F23 -37(5)
F1 F4 F11 F23 -66(5)
F12 B1 F11 F14 -64(4)
F13 B1 F11 F14 103(3)
F4 B1 F11 F14 -170(5)
F3 B1 F11 F14 -32(3)
F1 B1 F11 F14 -139(3)
F23 B1 F11 F14 174(3)
F2 B1 F11 F14 74(3)
F22 B1 F11 F14 -148(3)
F24 B1 F11 F14 78(3)
F21 B1 F11 F14 -34(3)
F12 B1 F11 F4 106(3)
F13 B1 F11 F4 -88(2)
F3 B1 F11 F4 138(2)
F1 B1 F11 F4 30(2)
F23 B1 F11 F4 -16(2)
F2 B1 F11 F4 -116(2)
F22 B1 F11 F4 22(3)
F14 B1 F11 F4 170(5)
F24 B1 F11 F4 -112(2)
F21 B1 F11 F4 136(2)
F12 B1 F11 F23 122(2)
F13 B1 F11 F23 -71.5(15)
F4 B1 F11 F23 16(2)
F3 B1 F11 F23 154.0(15)
F1 B1 F11 F23 46.2(13)
F2 B1 F11 F23 -100.0(16)
F22 B1 F11 F23 37.8(18)
F14 B1 F11 F23 -174(3)
F24 B1 F11 F23 -96.2(14)
F21 B1 F11 F23 152.0(14)
B1 F3 F12 F21 -148(5)
F14 F3 F12 F21 -162(5)
F14 F3 F12 B1 -13.4(14)
B1 F3 F12 F22 22(3)
F14 F3 F12 F22 9(4)
B1 F3 F12 F1 46.6(14)
F14 F3 F12 F1 33(2)
F13 B1 F12 F21 -115.6(18)
F4 B1 F12 F21 98(3)
F11 B1 F12 F21 51(3)
F3 B1 F12 F21 9.2(15)
F1 B1 F12 F21 142(2)
F23 B1 F12 F21 155(2)
F2 B1 F12 F21 -92.1(17)
F22 B1 F12 F21 176(2)
F14 B1 F12 F21 28(2)
F24 B1 F12 F21 -86.0(18)
F13 B1 F12 F3 -124.8(16)
F4 B1 F12 F3 88(2)
F11 B1 F12 F3 42(3)
F1 B1 F12 F3 132.8(16)
F23 B1 F12 F3 145(2)
F2 B1 F12 F3 -101.3(14)
F22 B1 F12 F3 166(2)
F14 B1 F12 F3 18(2)
F24 B1 F12 F3 -95.2(15)
F21 B1 F12 F3 -9.2(15)
F13 B1 F12 F22 68.9(17)
F4 B1 F12 F22 -78(2)
F11 B1 F12 F22 -125(2)
F3 B1 F12 F22 -166(2)
F1 B1 F12 F22 -33.5(11)
F23 B1 F12 F22 -21(2)
F2 B1 F12 F22 92.4(14)
F14 B1 F12 F22 -147.9(16)
F24 B1 F12 F22 98.5(15)
F21 B1 F12 F22 -176(2)
F13 B1 F12 F1 102.4(14)
F4 B1 F12 F1 -45(2)
F11 B1 F12 F1 -91(2)
F3 B1 F12 F1 -132.8(16)
F23 B1 F12 F1 13(2)
F2 B1 F12 F1 125.8(11)
F22 B1 F12 F1 33.5(11)
F14 B1 F12 F1 -114.4(16)
F24 B1 F12 F1 132.0(12)
F21 B1 F12 F1 -142(2)
F22 F1 F12 F21 -159(4)
F23 F1 F12 F21 -70(4)
B1 F1 F12 F21 -58(3)
F4 F1 F12 F21 -36(3)
F22 F1 F12 F3 -153(3)
F23 F1 F12 F3 -64(3)
B1 F1 F12 F3 -51.5(17)
F4 F1 F12 F3 -30(2)
F22 F1 F12 B1 -102(2)
F23 F1 F12 B1 -12(2)
F4 F1 F12 B1 21.9(12)
F23 F1 F12 F22 89(3)
B1 F1 F12 F22 102(2)
F4 F1 F12 F22 124(2)
B1 F2 F13 F24 -93(3)
B1 F2 F13 F23 -2(4)
F12 B1 F13 F2 61(3)
F4 B1 F13 F2 -142(3)
F11 B1 F13 F2 -109(3)
F3 B1 F13 F2 2(4)
F1 B1 F13 F2 135(3)
F23 B1 F13 F2 -178(3)
F22 B1 F13 F2 110(3)
F14 B1 F13 F2 -86(3)
F24 B1 F13 F2 -44(2)
F21 B1 F13 F2 20(4)
F12 B1 F13 F24 106(3)
F4 B1 F13 F24 -98(3)
F11 B1 F13 F24 -64(3)
F3 B1 F13 F24 46(4)
F1 B1 F13 F24 179(3)
F23 B1 F13 F24 -134(3)
F2 B1 F13 F24 44.3(19)
F22 B1 F13 F24 155(3)
F14 B1 F13 F24 -42(3)
F21 B1 F13 F24 65(3)
F12 B1 F13 F23 -120(2)
F4 B1 F13 F23 36.3(14)
F11 B1 F13 F23 69.6(15)
F3 B1 F13 F23 -180(2)
F1 B1 F13 F23 -46.5(15)
F2 B1 F13 F23 178(3)
F22 B1 F13 F23 -71.1(14)
F14 B1 F13 F23 92.4(16)
F24 B1 F13 F23 134(3)
F21 B1 F13 F23 -161.3(18)
B1 F11 F14 F4 24(10)
F23 F11 F14 F4 31(8)
F4 F11 F14 B1 -24(10)
F23 F11 F14 B1 7(4)
F4 F11 F14 F3 5(12)
B1 F11 F14 F3 28(3)
F23 F11 F14 F3 36(6)
F23 F4 F14 F11 -128(12)
B1 F4 F14 F11 -153(11)
F1 F4 F14 F11 177(11)
F11 F4 F14 B1 153(11)
F23 F4 F14 B1 25(3)
F1 F4 F14 B1 -29.7(11)
F11 F4 F14 F3 -176(12)
F23 F4 F14 F3 56(4)
B1 F4 F14 F3 31.0(10)
F1 F4 F14 F3 1.3(17)
F12 B1 F14 F11 132(3)
F13 B1 F14 F11 -86(3)
F4 B1 F14 F11 7(3)
F3 B1 F14 F11 147(3)
F1 B1 F14 F11 47(3)
F23 B1 F14 F11 -6(3)
F2 B1 F14 F11 -114(3)
F22 B1 F14 F11 54(5)
F24 B1 F14 F11 -104(3)
F21 B1 F14 F11 148(3)
F12 B1 F14 F4 124.8(19)
F13 B1 F14 F4 -92.7(15)
F11 B1 F14 F4 -7(3)
F3 B1 F14 F4 140.0(14)
F1 B1 F14 F4 40.3(15)
F23 B1 F14 F4 -12.4(16)
F2 B1 F14 F4 -121.1(13)
F22 B1 F14 F4 47(3)
F24 B1 F14 F4 -110.6(12)
F21 B1 F14 F4 141.3(12)
F12 B1 F14 F3 -15.2(17)
F13 B1 F14 F3 127.3(15)
F4 B1 F14 F3 -140.0(14)
F11 B1 F14 F3 -147(3)
F1 B1 F14 F3 -99.7(13)
F23 B1 F14 F3 -152.4(15)
F2 B1 F14 F3 98.8(11)
F22 B1 F14 F3 -93(3)
F24 B1 F14 F3 109.4(11)
F21 B1 F14 F3 1.3(10)
F12 F3 F14 F11 -21(4)
B1 F3 F14 F11 -35(3)
F12 F3 F14 F4 -20(2)
B1 F3 F14 F4 -33.5(12)
F12 F3 F14 B1 13.3(14)
F3 F12 F21 B1 30(5)
F22 F12 F21 B1 13(7)
F1 F12 F21 B1 49(2)
F13 B1 F21 F12 84(2)
F4 B1 F21 F12 -118(2)
F11 B1 F21 F12 -146(2)
F3 B1 F21 F12 -153(4)
F1 B1 F21 F12 -35.5(19)
F23 B1 F21 F12 -53(4)
F2 B1 F21 F12 92.9(19)
F22 B1 F21 F12 -4(2)
F14 B1 F21 F12 -158(2)
F24 B1 F21 F12 109.8(19)
F23 F1 F22 F12 -107(2)
B1 F1 F22 F12 -49.5(13)
F4 F1 F22 F12 -72(2)
F23 F1 F22 B1 -57.7(17)
F12 F1 F22 B1 49.5(13)
F4 F1 F22 B1 -22.0(16)
B1 F1 F22 F23 57.7(17)
F12 F1 F22 F23 107(2)
F4 F1 F22 F23 35.6(16)
F21 F12 F22 F1 52(8)
F3 F12 F22 F1 43(4)
B1 F12 F22 F1 65.4(19)
F21 F12 F22 B1 -14(7)
F3 F12 F22 B1 -22(3)
F1 F12 F22 B1 -65.4(19)
F21 F12 F22 F23 2(9)
F3 F12 F22 F23 -7(4)
B1 F12 F22 F23 15.5(17)
F1 F12 F22 F23 -49.9(18)
F12 B1 F22 F1 -107(2)
F13 B1 F22 F1 132.9(19)
F4 B1 F22 F1 27(2)
F11 B1 F22 F1 15(3)
F3 B1 F22 F1 -96.0(18)
F23 B1 F22 F1 54.0(19)
F2 B1 F22 F1 158.0(17)
F14 B1 F22 F1 -11(4)
F24 B1 F22 F1 145.1(17)
F21 B1 F22 F1 -104.6(17)
F13 B1 F22 F12 -119.8(17)
F4 B1 F22 F12 134.3(17)
F11 B1 F22 F12 122(2)
F3 B1 F22 F12 11.3(17)
F1 B1 F22 F12 107(2)
F23 B1 F22 F12 161(2)
F2 B1 F22 F12 -94.7(15)
F14 B1 F22 F12 96(3)
F24 B1 F22 F12 -107.6(16)
F21 B1 F22 F12 2.7(15)
F12 B1 F22 F23 -161(2)
F13 B1 F22 F23 78.9(15)
F4 B1 F22 F23 -27.1(15)
F11 B1 F22 F23 -39.0(19)
F3 B1 F22 F23 -150.0(16)
F1 B1 F22 F23 -54.0(19)
F2 B1 F22 F23 104.0(15)
F14 B1 F22 F23 -65(3)
F24 B1 F22 F23 91.0(16)
F21 B1 F22 F23 -158.6(15)
F11 F4 F23 F1 -95(5)
F14 F4 F23 F1 -81(4)
B1 F4 F23 F1 -56.4(15)
F11 F4 F23 B1 -39(5)
F14 F4 F23 B1 -25(3)
F1 F4 F23 B1 56.4(15)
F11 F4 F23 F22 -70(6)
F14 F4 F23 F22 -57(4)
B1 F4 F23 F22 -31.8(17)
F1 F4 F23 F22 24.7(11)
F14 F4 F23 F11 14(3)
B1 F4 F23 F11 39(5)
F1 F4 F23 F11 95(5)
F11 F4 F23 F13 -2(6)
F14 F4 F23 F13 12(4)
B1 F4 F23 F13 36.4(13)
F1 F4 F23 F13 93(2)
F22 F1 F23 F4 123(3)
B1 F1 F23 F4 56.3(18)
F12 F1 F23 F4 67(3)
F22 F1 F23 B1 67(2)
F12 F1 F23 B1 10.3(17)
F4 F1 F23 B1 -56.3(18)
B1 F1 F23 F22 -67(2)
F12 F1 F23 F22 -56.7(19)
F4 F1 F23 F22 -123(3)
F22 F1 F23 F11 108(2)
B1 F1 F23 F11 41.5(10)
F12 F1 F23 F11 52(2)
F4 F1 F23 F11 -14.8(14)
F22 F1 F23 F13 29(3)
B1 F1 F23 F13 -38.4(11)
F12 F1 F23 F13 -28(2)
F4 F1 F23 F13 -95(2)
F12 B1 F23 F4 -125(2)
F13 B1 F23 F4 127(2)
F11 B1 F23 F4 11.8(17)
F3 B1 F23 F4 -54(4)
F1 B1 F23 F4 -110(2)
F2 B1 F23 F4 126.2(18)
F22 B1 F23 F4 -142(2)
F14 B1 F23 F4 13.9(18)
F24 B1 F23 F4 107.5(18)
F21 B1 F23 F4 -89(4)
F12 B1 F23 F1 -14(2)
F13 B1 F23 F1 -122.8(17)
F4 B1 F23 F1 110(2)
F11 B1 F23 F1 122.1(15)
F3 B1 F23 F1 56(4)
F2 B1 F23 F1 -123.6(14)
F22 B1 F23 F1 -32.2(11)
F14 B1 F23 F1 124.1(14)
F24 B1 F23 F1 -142.3(13)
F21 B1 F23 F1 21(4)
F12 B1 F23 F22 18(2)
F13 B1 F23 F22 -90.7(14)
F4 B1 F23 F22 142(2)
F11 B1 F23 F22 154.2(13)
F3 B1 F23 F22 89(3)
F1 B1 F23 F22 32.2(11)
F2 B1 F23 F22 -91.4(13)
F14 B1 F23 F22 156.3(12)
F24 B1 F23 F22 -110.2(11)
F21 B1 F23 F22 53(3)
F12 B1 F23 F11 -136.4(18)
F13 B1 F23 F11 115.1(13)
F4 B1 F23 F11 -11.8(17)
F3 B1 F23 F11 -66(3)
F1 B1 F23 F11 -122.1(15)
F2 B1 F23 F11 114.4(12)
F22 B1 F23 F11 -154.2(13)
F14 B1 F23 F11 2.1(12)
F24 B1 F23 F11 95.6(10)
F21 B1 F23 F11 -101(3)
F12 B1 F23 F13 109(2)
F4 B1 F23 F13 -127(2)
F11 B1 F23 F13 -115.1(13)
F3 B1 F23 F13 179(3)
F1 B1 F23 F13 122.8(17)
F2 B1 F23 F13 -0.8(16)
F22 B1 F23 F13 90.7(14)
F14 B1 F23 F13 -113.1(14)
F24 B1 F23 F13 -19.5(13)
F21 B1 F23 F13 144(3)
F1 F22 F23 F4 -61(3)
F12 F22 F23 F4 19(3)
B1 F22 F23 F4 35(2)
F12 F22 F23 F1 81(2)
B1 F22 F23 F1 96(2)
F1 F22 F23 B1 -96(2)
F12 F22 F23 B1 -15.2(17)
F1 F22 F23 F11 -76(3)
F12 F22 F23 F11 5(2)
B1 F22 F23 F11 20.3(10)
F1 F22 F23 F13 -149(3)
F12 F22 F23 F13 -68.2(18)
B1 F22 F23 F13 -53.0(10)
F14 F11 F23 F4 -144(9)
B1 F11 F23 F4 -135(6)
F14 F11 F23 F1 -58(6)
F4 F11 F23 F1 86(5)
B1 F11 F23 F1 -48.9(14)
F14 F11 F23 B1 -9(5)
F4 F11 F23 B1 135(6)
F14 F11 F23 F22 -30(6)
F4 F11 F23 F22 114(6)
B1 F11 F23 F22 -21.4(11)
F14 F11 F23 F13 34(6)
F4 F11 F23 F13 178(6)
B1 F11 F23 F13 42.9(10)
F2 F13 F23 F4 -43(6)
F24 F13 F23 F4 15(4)
B1 F13 F23 F4 -45.2(19)
F2 F13 F23 F1 51(6)
F24 F13 F23 F1 108(4)
B1 F13 F23 F1 48.2(15)
F2 F13 F23 B1 3(5)
F24 F13 F23 B1 60(3)
F2 F13 F23 F22 65(6)
F24 F13 F23 F22 123(4)
B1 F13 F23 F22 62.4(12)
F2 F13 F23 F11 -43(6)
F24 F13 F23 F11 14(4)
B1 F13 F23 F11 -45.8(11)
F2 F13 F24 B1 86(3)
F23 F13 F24 B1 -44(2)
F12 B1 F24 F13 -87(3)
F4 B1 F24 F13 91(3)
F11 B1 F24 F13 122(3)
F3 B1 F24 F13 -144(3)
F1 B1 F24 F13 -1(3)
F23 B1 F24 F13 45(3)
F2 B1 F24 F13 -68(3)
F22 B1 F24 F13 -27(3)
F14 B1 F24 F13 142(3)
F21 B1 F24 F13 -127(3)
C204 C201 C203 O2 -11(2)
O2 C201 C203 C202 52(6)
C204 C201 C203 C202 41(6)
C203 C201 C204 O2 10(2)
C204 C201 O2 C203 171.6(19)
C203 C201 O2 C204 -171.6(19)
C202 C203 O2 C201 -160(2)
C202 C203 O2 C204 -149(3)
C201 C203 O2 C204 12(3)
C201 C204 O2 C203 -13(3)
